data_7059169
loop_
_publ_author_name
'Fujita, Hikaru'
'Dou, Jinghuai'
'Matsumoto, Nobuyuki'
'Wu, Zhiyuan'
'Lindsey, Jonathan S.'

_publ_section_title
;
 Enzymatically triggered chromogenic cross-linking agents under
 physiological conditions
;
_journal_issue 3
_journal_name_full 'New Journal of Chemistry'
_journal_page_first 719
_journal_page_last 743
_journal_paper_doi 10.1039/C9NJ04126E
_journal_volume 44
_journal_year 2020
_chemical_absolute_configuration ad
_chemical_formula_moiety 'C24 H26 Br N O12, 0.5(C4 H8 O)'
_chemical_formula_sum 'C26 H30 Br N O12.5'
_chemical_formula_weight 636.42
_chemical_name_common Fujita255-3
_space_group_crystal_system orthorhombic
_space_group_IT_number 19
_space_group_name_Hall 'P 2ac 2ab'
_space_group_name_H-M_alt 'P 21 21 21'
_atom_sites_solution_hydrogens geom
_atom_sites_solution_primary dual
_audit_update_record
;
2019-03-11 deposited with the CCDC.	2019-11-28 downloaded from the CCDC.
;
_cell_angle_alpha 90
_cell_angle_beta 90
_cell_angle_gamma 90
_cell_formula_units_Z 8
_cell_length_a 13.3401(8)
_cell_length_b 14.3756(9)
_cell_length_c 28.9203(19)
_cell_measurement_reflns_used 9951
_cell_measurement_temperature 100.(2)
_cell_measurement_theta_max 25.6184
_cell_measurement_theta_min 2.1992
_cell_volume 5546.1(6)
_computing_cell_refinement 'SAINT V8.38A (Bruker AXS Inc., 2017)'
_computing_data_collection 'Bruker Instrument Service v2013.12.0.0'
_computing_data_reduction 'SAINT V8.38A (Bruker AXS Inc., 2017)'
_computing_molecular_graphics 'shelXle (C.B. Huebschle, rev 882)'
_computing_structure_refinement 'SHELXL-2016/6 (Sheldrick, 2016)'
_computing_structure_solution 'XT (Sheldrick, 2015)'
_diffrn_ambient_temperature 100.(2)
_diffrn_detector_area_resol_mean 8.3333
_diffrn_measured_fraction_theta_full 0.999
_diffrn_measured_fraction_theta_max 0.999
_diffrn_measurement_device_type 'Bruker-Nonius X8 Kappa APEX II'
_diffrn_measurement_method 'phi and omega scans'
_diffrn_radiation_monochromator graphite
_diffrn_radiation_type MoK\a
_diffrn_radiation_wavelength 0.71073
_diffrn_reflns_av_R_equivalents 0.0644
_diffrn_reflns_av_unetI/netI 0.0492
_diffrn_reflns_limit_h_max 17
_diffrn_reflns_limit_h_min -17
_diffrn_reflns_limit_k_max 19
_diffrn_reflns_limit_k_min -19
_diffrn_reflns_limit_l_max 38
_diffrn_reflns_limit_l_min -38
_diffrn_reflns_number 113542
_diffrn_reflns_theta_full 28.33
_diffrn_reflns_theta_max 28.33
_diffrn_reflns_theta_min 1.68
_diffrn_source 'fine-focus sealed tube'
_exptl_absorpt_coefficient_mu 1.550
_exptl_absorpt_correction_T_max 0.82
_exptl_absorpt_correction_T_min 0.70
_exptl_absorpt_correction_type numerical
_exptl_absorpt_process_details 'mu calculated'
_exptl_crystal_colour colourless
_exptl_crystal_density_diffrn 1.524
_exptl_crystal_density_method 'not measured'
_exptl_crystal_description block
_exptl_crystal_F_000 2624
_exptl_crystal_size_max 0.321
_exptl_crystal_size_mid 0.229
_exptl_crystal_size_min 0.130
_refine_diff_density_max 0.452
_refine_diff_density_min -0.441
_refine_ls_abs_structure_details
;

Flack x determined using 4867 quotients [(I+)-(I-)]/[(I+)+(I-)]
(Parsons, Flack and Wagner, Acta Cryst. B69 (2013) 249-259).
;
_refine_ls_abs_structure_Flack 0.011(2)
_refine_ls_extinction_method none
_refine_ls_goodness_of_fit_ref 1.029
_refine_ls_hydrogen_treatment constr
_refine_ls_matrix_type full
_refine_ls_number_parameters 788
_refine_ls_number_reflns 13811
_refine_ls_number_restraints 242
_refine_ls_restrained_S_all 1.034
_refine_ls_R_factor_all 0.0423
_refine_ls_R_factor_gt 0.0324
_refine_ls_shift/su_max 0.003
_refine_ls_shift/su_mean 0.000
_refine_ls_structure_factor_coef Fsqd
_refine_ls_weighting_details 'w=1/[\s^2^(Fo^2^)+(0.0329P)^2^+0.4433P] where P=(Fo^2^+2Fc^2^)/3'
_refine_ls_weighting_scheme calc
_refine_ls_wR_factor_gt 0.0684
_refine_ls_wR_factor_ref 0.0712
_reflns_number_gt 12117
_reflns_number_total 13811
_reflns_threshold_expression 'I > 2\s(I)'
_cod_data_source_file c9nj04126e2.cif
_cod_data_source_block rds763
_cod_depositor_comments
;Adding full bibliography for 7059168--7059169.cif.

 Adding full bibliography for 7059168--7059169.cif.
;
_cod_original_formula_sum 'C26 H30 Br N O12.50'
_cod_database_code 7059169

loop_
_space_group_symop_operation_xyz
'x, y, z'
'-x+1/2, -y, z+1/2'
'-x, y+1/2, -z+1/2'
'x+1/2, -y+1/2, -z'

loop_
_atom_site_type_symbol
_atom_site_label
_atom_site_fract_x
_atom_site_fract_y
_atom_site_fract_z
_atom_site_U_iso_or_equiv
_atom_site_adp_type
_atom_site_calc_flag
_atom_site_refinement_flags_adp
_atom_site_refinement_flags_occupancy
_atom_site_refinement_flags_posn
_atom_site_occupancy
_atom_site_disorder_assembly
_atom_site_disorder_group
Br Br1 0.36211(2) 0.44339(2) 0.08497(2) 0.02157(8) Uani d . . . 1.0 . .
O O1 0.59352(15) 0.44356(14) 0.04838(7) 0.0139(4) Uani d . . . 1.0 . .
O O2 0.24597(17) 0.26437(17) 0.11073(9) 0.0251(6) Uani d . . . 1.0 . .
H H2 0.225738 0.316648 0.101719 0.038 Uiso calc U . R 1.0 . .
O O3 0.6462(2) 0.04074(15) 0.04341(10) 0.0319(6) Uani d . . . 1.0 . .
O O4 0.76243(15) 0.46726(14) 0.04469(7) 0.0120(4) Uani d . . . 1.0 . .
O O5 0.94635(16) 0.36204(15) 0.04465(8) 0.0168(5) Uani d . . . 1.0 . .
O O6 1.10108(17) 0.37889(16) 0.07354(9) 0.0258(6) Uani d . . . 1.0 . .
O O7 0.91801(16) 0.60459(14) -0.03411(8) 0.0160(5) Uani d . . . 1.0 . .
O O8 1.01874(17) 0.66996(16) 0.01918(9) 0.0241(5) Uani d . . . 1.0 . .
O O9 0.73451(16) 0.70739(15) -0.02837(8) 0.0169(5) Uani d . . . 1.0 . .
O O10 0.7490(3) 0.6948(2) -0.10568(11) 0.0623(11) Uani d . . . 1.0 . .
O O11 0.56721(15) 0.58206(15) -0.02228(8) 0.0164(5) Uani d . . . 1.0 . .
O O12 0.47653(16) 0.64207(15) 0.03653(8) 0.0191(5) Uani d . . . 1.0 . .
N N1 0.6322(2) 0.19684(17) 0.05317(9) 0.0173(6) Uani d . . . 1.0 . .
C C1 0.6678(2) 0.2880(2) 0.04709(12) 0.0167(7) Uani d . . . 1.0 . .
H H1 0.734617 0.304383 0.039221 0.02 Uiso calc U . R 1.0 . .
C C2 0.5922(2) 0.3484(2) 0.05417(11) 0.0141(6) Uani d . . . 1.0 . .
C C3 0.5039(2) 0.2964(2) 0.06782(11) 0.0140(6) Uani d . . . 1.0 . .
C C4 0.5315(2) 0.2019(2) 0.06645(11) 0.0161(6) Uani d . . . 1.0 . .
C C5 0.4662(3) 0.1308(2) 0.07930(11) 0.0185(7) Uani d . . . 1.0 . .
H H5 0.486525 0.067433 0.078555 0.022 Uiso calc U . R 1.0 . .
C C6 0.3715(2) 0.1557(2) 0.09308(11) 0.0173(7) Uani d . . . 1.0 . .
H H6 0.325729 0.108377 0.101992 0.021 Uiso calc U . R 1.0 . .
C C7 0.3401(2) 0.2492(2) 0.09445(11) 0.0171(7) Uani d . . . 1.0 . .
C C8 0.4066(2) 0.3188(2) 0.08166(11) 0.0148(6) Uani d . . . 1.0 . .
C C9 0.6871(3) 0.1154(2) 0.04480(13) 0.0246(8) Uani d . . . 1.0 . .
C C10 0.7971(3) 0.1293(3) 0.03962(17) 0.0369(10) Uani d . . . 1.0 . .
H H10A 0.830727 0.068713 0.039075 0.055 Uiso calc U . R 1.0 . .
H H10B 0.822356 0.165988 0.065705 0.055 Uiso calc U . R 1.0 . .
H H10C 0.810704 0.162412 0.01066 0.055 Uiso calc U . R 1.0 . .
C C11 0.6713(2) 0.4742(2) 0.01971(11) 0.0129(6) Uani d . . . 1.0 . .
H H11 0.674554 0.434828 -0.008745 0.015 Uiso calc U . R 1.0 . .
C C12 0.6546(2) 0.5755(2) 0.00651(10) 0.0132(6) Uani d . . . 1.0 . .
H H12 0.646948 0.615011 0.034748 0.016 Uiso calc U . R 1.0 . .
C C13 0.7422(2) 0.6084(2) -0.02249(11) 0.0141(6) Uani d . . . 1.0 . .
H H13 0.739601 0.577564 -0.053463 0.017 Uiso calc U . R 1.0 . .
C C14 0.8428(2) 0.5874(2) 0.00036(11) 0.0133(6) Uani d . . . 1.0 . .
H H14 0.853302 0.62895 0.02766 0.016 Uiso calc U . R 1.0 . .
C C15 0.8467(2) 0.4855(2) 0.01516(11) 0.0138(6) Uani d . . . 1.0 . .
H H15 0.842499 0.444824 -0.012835 0.017 Uiso calc U . R 1.0 . .
C C16 0.4821(2) 0.6188(2) -0.00328(12) 0.0170(7) Uani d . . . 1.0 . .
C C17 0.4010(3) 0.6269(3) -0.03848(14) 0.0253(8) Uani d . . . 1.0 . .
H H17A 0.400745 0.690067 -0.051269 0.038 Uiso calc U . R 1.0 . .
H H17B 0.336127 0.614081 -0.023938 0.038 Uiso calc U . R 1.0 . .
H H17C 0.412827 0.582029 -0.063391 0.038 Uiso calc U . R 1.0 . .
C C18 0.7408(3) 0.7415(3) -0.07220(13) 0.0289(9) Uani d . . . 1.0 . .
C C19 0.7384(3) 0.8458(2) -0.07113(14) 0.0272(9) Uani d . . . 1.0 . .
H H19A 0.682543 0.866625 -0.051694 0.041 Uiso calc U . R 1.0 . .
H H19B 0.729433 0.869676 -0.102605 0.041 Uiso calc U . R 1.0 . .
H H19C 0.801589 0.869281 -0.058399 0.041 Uiso calc U . R 1.0 . .
C C20 1.0028(2) 0.6490(2) -0.02024(13) 0.0194(7) Uani d . . . 1.0 . .
C C21 1.0706(3) 0.6656(2) -0.06054(14) 0.0269(8) Uani d . . . 1.0 . .
H H21A 1.094048 0.605816 -0.072733 0.04 Uiso calc U . R 1.0 . .
H H21B 1.128318 0.702747 -0.050583 0.04 Uiso calc U . R 1.0 . .
H H21C 1.033997 0.699117 -0.084728 0.04 Uiso calc U . R 1.0 . .
C C22 0.9408(2) 0.4627(2) 0.04169(12) 0.0159(7) Uani d . . . 1.0 . .
H H22A 1.000286 0.487682 0.025444 0.019 Uiso calc U . R 1.0 . .
H H22B 0.937999 0.490356 0.07302 0.019 Uiso calc U . R 1.0 . .
C C23 1.0340(2) 0.3290(2) 0.06107(11) 0.0176(7) Uani d . . . 1.0 . .
C C24 1.0346(3) 0.2250(2) 0.06179(13) 0.0216(7) Uani d . . . 1.0 . .
H H24A 0.998943 0.202912 0.089312 0.032 Uiso calc U . R 1.0 . .
H H24B 1.103929 0.202626 0.062537 0.032 Uiso calc U . R 1.0 . .
H H24C 1.001168 0.201372 0.03399 0.032 Uiso calc U . R 1.0 . .
Br Br2 0.69958(2) 0.08832(2) 0.17137(2) 0.01984(8) Uani d . . . 1.0 . .
O O13 0.62877(16) 0.29948(14) 0.17731(8) 0.0158(4) Uani d . . . 1.0 . .
O O14 0.56298(17) -0.07400(15) 0.18201(9) 0.0243(6) Uani d . . . 1.0 . .
H H14A 0.524225 -0.119783 0.184511 0.037 Uiso calc U . R 1.0 . .
O O15 0.21000(18) 0.23179(17) 0.22839(9) 0.0263(6) Uani d . . . 1.0 . .
O O16 0.59272(16) 0.45039(15) 0.15971(7) 0.0155(4) Uani d . . . 1.0 . .
O O17 0.44128(16) 0.60873(14) 0.16537(8) 0.0178(5) Uani d . . . 1.0 . .
O O18 0.4730(2) 0.75651(16) 0.18498(10) 0.0335(7) Uani d . . . 1.0 . .
O O19 0.74101(17) 0.66261(14) 0.16770(8) 0.0188(5) Uani d . . . 1.0 . .
O O20 0.76976(19) 0.70374(15) 0.09384(8) 0.0253(6) Uani d . . . 1.0 . .
O O21 0.88827(16) 0.52193(16) 0.15708(8) 0.0197(5) Uani d . . . 1.0 . .
O O22 0.9713(2) 0.5167(3) 0.22459(11) 0.0551(10) Uani d . . . 1.0 . .
O O23 0.81814(16) 0.35155(15) 0.20886(8) 0.0183(5) Uani d . . . 1.0 . .
O O24 0.9226(3) 0.2988(3) 0.15508(12) 0.0731(13) Uani d . . . 1.0 . .
N N2 0.3727(2) 0.26189(18) 0.21004(9) 0.0165(6) Uani d . . . 1.0 . .
C C25 0.4528(2) 0.3217(2) 0.20030(12) 0.0168(7) Uani d . . . 1.0 . .
H H25 0.44984 0.38772 0.200691 0.02 Uiso calc U . R 1.0 . .
C C26 0.5346(2) 0.2707(2) 0.19028(11) 0.0139(6) Uani d . . . 1.0 . .
C C27 0.5093(2) 0.1733(2) 0.19348(11) 0.0137(6) Uani d . . . 1.0 . .
C C28 0.4067(2) 0.1702(2) 0.20471(11) 0.0149(6) Uani d . . . 1.0 . .
C C29 0.3540(2) 0.0865(2) 0.20601(11) 0.0187(6) Uani d . . . 1.0 . .
H H29 0.284206 0.085057 0.212584 0.022 Uiso calc U . R 1.0 . .
C C30 0.4070(3) 0.0059(2) 0.19737(12) 0.0197(7) Uani d . . . 1.0 . .
H H30 0.372278 -0.051773 0.197249 0.024 Uiso calc U . R 1.0 . .
C C31 0.5102(3) 0.0064(2) 0.18880(12) 0.0186(7) Uani d . . . 1.0 . .
C C32 0.5609(2) 0.0901(2) 0.18615(11) 0.0158(6) Uani d . . . 1.0 . .
C C33 0.2742(2) 0.2891(2) 0.22046(12) 0.0210(7) Uani d . . . 1.0 . .
C C34 0.2543(3) 0.3920(2) 0.22095(14) 0.0267(8) Uani d . . . 1.0 . .
H H34A 0.182753 0.403043 0.226256 0.04 Uiso calc U . R 1.0 . .
H H34B 0.273912 0.418907 0.19116 0.04 Uiso calc U . R 1.0 . .
H H34C 0.293327 0.421084 0.245755 0.04 Uiso calc U . R 1.0 . .
C C35 0.6526(2) 0.39194(19) 0.18752(11) 0.0132(6) Uani d . . . 1.0 . .
H H35 0.641112 0.405265 0.22104 0.016 Uiso calc U . R 1.0 . .
C C36 0.7634(2) 0.4045(2) 0.17510(11) 0.0156(6) Uani d . . . 1.0 . .
H H36 0.777144 0.380858 0.143214 0.019 Uiso calc U . R 1.0 . .
C C37 0.7928(2) 0.5059(2) 0.17923(11) 0.0155(6) Uani d . . . 1.0 . .
H H37 0.796753 0.524063 0.21257 0.019 Uiso calc U . R 1.0 . .
C C38 0.7187(2) 0.56855(19) 0.15409(11) 0.0145(6) Uani d . . . 1.0 . .
H H38 0.725864 0.561299 0.119858 0.017 Uiso calc U . R 1.0 . .
C C39 0.6115(2) 0.5471(2) 0.16899(12) 0.0150(6) Uani d . . . 1.0 . .
H H39 0.603115 0.560082 0.202748 0.018 Uiso calc U . R 1.0 . .
C C40 0.8977(3) 0.3016(3) 0.19431(16) 0.0378(10) Uani d . . . 1.0 . .
C C41 0.9475(3) 0.2538(4) 0.23361(17) 0.0489(13) Uani d . . . 1.0 . .
H H41A 0.930786 0.28587 0.262498 0.073 Uiso calc U . R 1.0 . .
H H41B 1.020252 0.254754 0.229035 0.073 Uiso calc U . R 1.0 . .
H H41C 0.92423 0.189195 0.235227 0.073 Uiso calc U . R 1.0 . .
C C42 0.9705(3) 0.5308(3) 0.18385(14) 0.0295(9) Uani d . . . 1.0 . .
C C43 1.0595(3) 0.5570(3) 0.15516(15) 0.0358(10) Uani d . . . 1.0 . .
H H43A 1.078046 0.504686 0.135212 0.054 Uiso calc U . R 1.0 . .
H H43B 1.115891 0.572487 0.17548 0.054 Uiso calc U . R 1.0 . .
H H43C 1.042852 0.611099 0.136001 0.054 Uiso calc U . R 1.0 . .
C C44 0.7651(2) 0.7242(2) 0.13397(12) 0.0175(7) Uani d . . . 1.0 . .
C C45 0.5367(2) 0.6035(2) 0.14136(12) 0.0182(7) Uani d . . . 1.0 . .
H H45A 0.563274 0.667062 0.136482 0.022 Uiso calc U . R 1.0 . .
H H45B 0.526885 0.57435 0.110686 0.022 Uiso calc U . R 1.0 . .
C C46 0.4173(3) 0.6907(2) 0.18515(12) 0.0200(7) Uani d . . . 1.0 . .
C C47 0.3161(3) 0.6895(2) 0.20591(13) 0.0264(8) Uani d . . . 1.0 . .
H H47A 0.316468 0.725923 0.234564 0.04 Uiso calc U . R 1.0 . .
H H47B 0.296782 0.625246 0.212765 0.04 Uiso calc U . R 1.0 . .
H H47C 0.267998 0.716713 0.184153 0.04 Uiso calc U . R 1.0 . .
C C67 0.7829(3) 0.8181(2) 0.15444(13) 0.0282(9) Uani d . . . 1.0 . .
H H67A 0.718479 0.847697 0.161376 0.042 Uiso calc U . R 1.0 . .
H H67B 0.820188 0.856634 0.132371 0.042 Uiso calc U . R 1.0 . .
H H67C 0.821876 0.811713 0.182996 0.042 Uiso calc U . R 1.0 . .
O O1S 1.0177(10) 0.4191(13) 0.3409(6) 0.088(5) Uani d U P D 0.338(11) A 1
C C1S 0.9209(14) 0.3882(15) 0.3540(8) 0.074(5) Uani d U P D 0.338(11) A 1
H H1SA 0.910517 0.38975 0.387939 0.089 Uiso calc U P R 0.338(11) A 1
H H1SB 0.904808 0.325649 0.3418 0.089 Uiso calc U P R 0.338(11) A 1
C C2S 0.8669(12) 0.4622(11) 0.3301(5) 0.035(3) Uani d U P D 0.338(11) A 1
H H2SA 0.871533 0.45397 0.296154 0.042 Uiso calc U P R 0.338(11) A 1
H H2SB 0.795316 0.462433 0.339104 0.042 Uiso calc U P R 0.338(11) A 1
C C3S 0.9154(16) 0.5477(14) 0.3442(11) 0.086(7) Uani d U P D 0.338(11) A 1
H H3SA 0.898373 0.56486 0.376425 0.104 Uiso calc U P R 0.338(11) A 1
H H3SB 0.899048 0.60007 0.323263 0.104 Uiso calc U P R 0.338(11) A 1
C C4S 1.0248(15) 0.5169(16) 0.3395(11) 0.089(6) Uani d U P D 0.338(11) A 1
H H4SA 1.053869 0.538253 0.309808 0.107 Uiso calc U P R 0.338(11) A 1
H H4SB 1.066045 0.54084 0.36529 0.107 Uiso calc U P R 0.338(11) A 1
O O1T 1.0376(3) 0.4819(4) 0.3679(2) 0.0458(18) Uani d U P D 0.662(11) A 2
C C1T 0.9566(6) 0.4222(6) 0.3583(4) 0.049(2) Uani d U P D 0.662(11) A 2
H H1TA 0.943913 0.379131 0.384319 0.059 Uiso calc U P R 0.662(11) A 2
H H1TB 0.96887 0.385671 0.32983 0.059 Uiso calc U P R 0.662(11) A 2
C C2T 0.8698(7) 0.4897(9) 0.3518(6) 0.108(5) Uani d U P D 0.662(11) A 2
H H2TA 0.817862 0.462968 0.33131 0.13 Uiso calc U P R 0.662(11) A 2
H H2TB 0.838893 0.505862 0.381887 0.13 Uiso calc U P R 0.662(11) A 2
C C3T 0.9176(6) 0.5730(5) 0.3301(3) 0.0319(18) Uani d U P D 0.662(11) A 2
H H3TA 0.896495 0.630905 0.345926 0.038 Uiso calc U P R 0.662(11) A 2
H H3TB 0.900095 0.577521 0.296943 0.038 Uiso calc U P R 0.662(11) A 2
C C4T 1.0289(5) 0.5562(5) 0.3364(3) 0.0297(16) Uani d U P D 0.662(11) A 2
H H4TA 1.060412 0.53979 0.306519 0.036 Uiso calc U P R 0.662(11) A 2
H H4TB 1.062011 0.612547 0.348769 0.036 Uiso calc U P R 0.662(11) A 2

loop_
_atom_site_aniso_label
_atom_site_aniso_U_11
_atom_site_aniso_U_22
_atom_site_aniso_U_33
_atom_site_aniso_U_12
_atom_site_aniso_U_13
_atom_site_aniso_U_23
Br1 0.01613(15) 0.01465(14) 0.0339(2) 0.00057(12) 0.00135(14) 0.00310(14)
O1 0.0138(10) 0.0112(9) 0.0167(11) -0.0012(9) 0.0012(9) 0.0019(9)
O2 0.0154(12) 0.0254(13) 0.0345(15) -0.0012(10) -0.0011(11) 0.0134(11)
O3 0.0408(16) 0.0121(12) 0.0428(17) -0.0002(11) 0.0078(13) -0.0009(11)
O4 0.0116(10) 0.0131(10) 0.0114(11) 0.0002(8) 0.0011(8) 0.0021(8)
O5 0.0141(11) 0.0173(11) 0.0189(13) 0.0043(9) -0.0022(9) 0.0029(9)
O6 0.0154(12) 0.0244(12) 0.0376(16) 0.0010(10) -0.0054(11) 0.0037(11)
O7 0.0138(11) 0.0185(12) 0.0158(12) -0.0011(9) 0.0038(9) 0.0027(9)
O8 0.0182(12) 0.0222(12) 0.0320(15) -0.0031(10) -0.0027(11) 0.0011(11)
O9 0.0172(11) 0.0136(10) 0.0201(13) -0.0004(9) -0.0016(9) 0.0069(9)
O10 0.135(3) 0.0342(17) 0.0176(16) -0.0132(19) -0.0039(19) 0.0089(13)
O11 0.0147(10) 0.0177(11) 0.0169(12) 0.0004(9) -0.0052(9) 0.0031(9)
O12 0.0161(12) 0.0192(11) 0.0220(14) 0.0020(9) -0.0007(10) 0.0026(10)
N1 0.0205(14) 0.0127(12) 0.0185(14) -0.0010(11) 0.0013(12) 0.0011(10)
C1 0.0182(16) 0.0134(15) 0.0184(17) -0.0017(12) 0.0003(13) 0.0019(13)
C2 0.0185(16) 0.0127(14) 0.0111(16) -0.0020(12) -0.0022(12) 0.0001(12)
C3 0.0193(16) 0.0138(14) 0.0090(15) -0.0034(12) -0.0043(12) 0.0019(12)
C4 0.0196(16) 0.0171(15) 0.0114(15) -0.0018(13) -0.0034(13) -0.0002(12)
C5 0.0291(18) 0.0139(14) 0.0125(16) -0.0061(13) -0.0057(14) 0.0022(13)
C6 0.0212(16) 0.0159(14) 0.0148(17) -0.0076(13) -0.0061(13) 0.0052(12)
C7 0.0159(16) 0.0214(16) 0.0140(17) -0.0034(12) -0.0058(12) 0.0052(13)
C8 0.0176(15) 0.0130(14) 0.0139(16) -0.0003(11) -0.0034(13) 0.0019(12)
C9 0.036(2) 0.0154(15) 0.0226(19) 0.0022(15) 0.0055(16) 0.0013(13)
C10 0.033(2) 0.0174(17) 0.061(3) 0.0099(16) 0.013(2) 0.0049(18)
C11 0.0142(15) 0.0137(14) 0.0109(15) 0.0006(11) -0.0014(11) -0.0008(12)
C12 0.0133(14) 0.0149(15) 0.0113(15) 0.0000(11) -0.0031(11) 0.0023(11)
C13 0.0162(15) 0.0110(15) 0.0150(16) -0.0006(12) 0.0003(13) 0.0015(11)
C14 0.0126(14) 0.0150(13) 0.0124(15) -0.0009(12) 0.0031(11) 0.0002(12)
C15 0.0142(15) 0.0150(14) 0.0122(16) 0.0012(12) 0.0032(12) 0.0010(12)
C16 0.0153(16) 0.0107(14) 0.0251(19) -0.0003(12) -0.0035(14) 0.0060(13)
C17 0.0167(17) 0.0270(18) 0.032(2) 0.0037(14) -0.0095(15) 0.0009(16)
C18 0.038(2) 0.0238(18) 0.025(2) -0.0088(16) -0.0095(17) 0.0157(16)
C19 0.0172(16) 0.0232(17) 0.041(2) -0.0028(14) -0.0045(16) 0.0178(16)
C20 0.0183(17) 0.0109(15) 0.029(2) 0.0016(12) 0.0050(15) 0.0038(14)
C21 0.0219(18) 0.0181(17) 0.041(2) 0.0005(14) 0.0115(16) 0.0068(16)
C22 0.0152(16) 0.0133(15) 0.0190(18) 0.0005(12) 0.0014(13) 0.0017(12)
C23 0.0174(16) 0.0212(16) 0.0142(17) 0.0075(13) 0.0034(13) 0.0026(13)
C24 0.0222(18) 0.0195(16) 0.0232(19) 0.0057(14) 0.0006(14) 0.0007(14)
Br2 0.01812(15) 0.01515(14) 0.02625(18) 0.00002(12) 0.00213(14) -0.00093(14)
O13 0.0157(10) 0.0119(9) 0.0197(12) -0.0018(8) 0.0026(10) 0.0000(9)
O14 0.0253(13) 0.0106(11) 0.0372(16) -0.0017(9) 0.0014(11) -0.0003(10)
O15 0.0168(12) 0.0335(14) 0.0285(15) -0.0054(11) 0.0051(11) -0.0013(11)
O16 0.0179(11) 0.0121(10) 0.0167(12) -0.0014(9) -0.0020(9) 0.0017(9)
O17 0.0171(11) 0.0128(11) 0.0234(13) -0.0016(8) 0.0004(10) -0.0001(9)
O18 0.0439(16) 0.0162(12) 0.0404(17) -0.0097(12) 0.0033(13) -0.0047(11)
O19 0.0270(12) 0.0146(10) 0.0147(12) -0.0090(9) 0.0016(10) -0.0020(9)
O20 0.0409(15) 0.0169(11) 0.0180(13) -0.0030(10) 0.0061(11) 0.0026(10)
O21 0.0161(12) 0.0254(12) 0.0176(13) -0.0084(9) 0.0028(9) -0.0013(10)
O22 0.0299(16) 0.110(3) 0.0254(18) -0.0243(17) -0.0039(13) -0.0019(18)
O23 0.0135(11) 0.0215(12) 0.0198(13) 0.0026(9) -0.0010(9) 0.0026(9)
O24 0.084(3) 0.095(3) 0.040(2) 0.064(2) 0.032(2) 0.020(2)
N2 0.0151(14) 0.0183(13) 0.0160(14) -0.0019(11) 0.0012(11) 0.0018(11)
C25 0.0215(17) 0.0121(15) 0.0168(18) -0.0028(12) -0.0026(13) 0.0001(12)
C26 0.0153(15) 0.0146(14) 0.0119(15) -0.0032(12) 0.0000(12) 0.0026(12)
C27 0.0187(16) 0.0127(14) 0.0097(16) -0.0031(12) -0.0017(12) 0.0007(12)
C28 0.0167(16) 0.0191(16) 0.0089(15) -0.0015(12) -0.0002(12) 0.0033(12)
C29 0.0195(16) 0.0244(16) 0.0123(15) -0.0080(14) -0.0015(13) 0.0025(13)
C30 0.0268(18) 0.0177(16) 0.0146(17) -0.0073(14) -0.0034(14) 0.0029(13)
C31 0.0266(18) 0.0144(15) 0.0148(17) -0.0017(13) -0.0024(14) 0.0006(12)
C32 0.0154(15) 0.0173(14) 0.0146(16) -0.0028(13) -0.0011(12) 0.0000(13)
C33 0.0158(17) 0.0299(18) 0.0172(17) 0.0032(14) -0.0007(13) -0.0011(14)
C34 0.0198(18) 0.030(2) 0.031(2) 0.0069(15) 0.0016(16) 0.0022(16)
C35 0.0146(15) 0.0106(14) 0.0145(15) -0.0006(11) 0.0004(12) 0.0014(11)
C36 0.0154(14) 0.0153(14) 0.0160(16) -0.0013(12) 0.0011(13) 0.0016(14)
C37 0.0152(15) 0.0189(15) 0.0122(16) -0.0040(12) 0.0024(13) -0.0007(12)
C38 0.0196(16) 0.0101(14) 0.0137(15) -0.0043(12) 0.0009(12) 0.0003(11)
C39 0.0201(15) 0.0108(13) 0.0140(16) -0.0014(11) 0.0001(13) 0.0016(13)
C40 0.031(2) 0.043(2) 0.039(3) 0.0178(19) 0.0114(18) 0.006(2)
C41 0.034(2) 0.064(3) 0.049(3) 0.027(2) 0.007(2) 0.014(2)
C42 0.0224(19) 0.038(2) 0.028(2) -0.0132(16) -0.0007(15) -0.0060(16)
C43 0.0188(18) 0.051(2) 0.037(2) -0.0144(18) 0.0044(16) -0.006(2)
C44 0.0165(16) 0.0144(15) 0.0216(19) -0.0002(12) 0.0035(13) 0.0026(13)
C45 0.0177(16) 0.0149(16) 0.0219(18) -0.0008(13) 0.0009(13) 0.0036(13)
C46 0.0273(18) 0.0139(16) 0.0189(18) 0.0015(13) -0.0051(14) 0.0012(13)
C47 0.030(2) 0.0263(19) 0.023(2) 0.0044(15) -0.0015(16) -0.0001(15)
C67 0.041(2) 0.0147(16) 0.029(2) -0.0053(15) 0.0136(17) -0.0025(14)
O1S 0.053(7) 0.134(11) 0.078(10) 0.036(8) 0.030(7) 0.027(10)
C1S 0.073(11) 0.095(12) 0.053(11) -0.002(9) 0.002(10) 0.014(11)
C2S 0.039(7) 0.049(7) 0.018(6) 0.003(5) -0.002(5) -0.015(5)
C3S 0.079(11) 0.068(10) 0.112(18) 0.005(9) -0.054(12) -0.027(12)
C4S 0.060(9) 0.123(12) 0.084(14) -0.016(10) -0.037(10) 0.046(14)
O1T 0.034(3) 0.052(3) 0.052(4) -0.002(2) -0.015(2) 0.021(3)
C1T 0.044(5) 0.043(4) 0.061(5) -0.006(3) -0.008(4) 0.018(4)
C2T 0.034(5) 0.108(10) 0.182(14) 0.004(6) -0.025(8) 0.103(9)
C3T 0.025(3) 0.041(4) 0.031(4) 0.014(3) -0.007(3) 0.002(3)
C4T 0.029(3) 0.037(3) 0.024(4) 0.011(3) -0.002(3) 0.008(3)

loop_
_atom_type_symbol
_atom_type_description
_atom_type_scat_dispersion_real
_atom_type_scat_dispersion_imag
_atom_type_scat_source
C C 0.0033 0.0016 'International Tables Vol C Tables 4.2.6.8 and 6.1.1.4'
H H 0.0000 0.0000 'International Tables Vol C Tables 4.2.6.8 and 6.1.1.4'
Br Br -0.2901 2.4595 'International Tables Vol C Tables 4.2.6.8 and 6.1.1.4'
N N 0.0061 0.0033 'International Tables Vol C Tables 4.2.6.8 and 6.1.1.4'
O O 0.0106 0.0060 'International Tables Vol C Tables 4.2.6.8 and 6.1.1.4'

loop_
_geom_angle_atom_site_label_1
_geom_angle_atom_site_label_2
_geom_angle_atom_site_label_3
_geom_angle
C2 O1 C11 113.2(2)
C7 O2 H2 109.5
C11 O4 C15 110.8(2)
C23 O5 C22 114.6(3)
C20 O7 C14 117.2(3)
C18 O9 C13 117.6(3)
C16 O11 C12 117.8(2)
C4 N1 C9 126.3(3)
C4 N1 C1 108.1(3)
C9 N1 C1 125.5(3)
C2 C1 N1 109.3(3)
C2 C1 H1 125.4
N1 C1 H1 125.4
C1 C2 O1 127.8(3)
C1 C2 C3 108.5(3)
O1 C2 C3 123.7(3)
C8 C3 C4 118.2(3)
C8 C3 C2 135.6(3)
C4 C3 C2 106.2(3)
C5 C4 N1 129.4(3)
C5 C4 C3 122.6(3)
N1 C4 C3 108.0(3)
C6 C5 C4 117.4(3)
C6 C5 H5 121.3
C4 C5 H5 121.3
C5 C6 C7 122.1(3)
C5 C6 H6 118.9
C7 C6 H6 118.9
O2 C7 C8 124.5(3)
O2 C7 C6 116.0(3)
C8 C7 C6 119.4(3)
C7 C8 C3 120.3(3)
C7 C8 Br1 118.0(2)
C3 C8 Br1 121.7(2)
O3 C9 N1 120.9(3)
O3 C9 C10 124.2(3)
N1 C9 C10 114.9(3)
C9 C10 H10A 109.5
C9 C10 H10B 109.5
H10A C10 H10B 109.5
C9 C10 H10C 109.5
H10A C10 H10C 109.5
H10B C10 H10C 109.5
O1 C11 O4 108.2(2)
O1 C11 C12 110.0(2)
O4 C11 C12 108.7(2)
O1 C11 H11 110.0
O4 C11 H11 110.0
C12 C11 H11 110.0
O11 C12 C13 106.5(2)
O11 C12 C11 109.1(2)
C13 C12 C11 109.0(2)
O11 C12 H12 110.7
C13 C12 H12 110.7
C11 C12 H12 110.7
O9 C13 C12 108.7(2)
O9 C13 C14 108.1(2)
C12 C13 C14 112.1(2)
O9 C13 H13 109.3
C12 C13 H13 109.3
C14 C13 H13 109.3
O7 C14 C13 106.2(2)
O7 C14 C15 109.6(2)
C13 C14 C15 109.9(2)
O7 C14 H14 110.3
C13 C14 H14 110.3
C15 C14 H14 110.3
O4 C15 C22 108.0(2)
O4 C15 C14 108.4(2)
C22 C15 C14 112.3(2)
O4 C15 H15 109.4
C22 C15 H15 109.4
C14 C15 H15 109.4
O12 C16 O11 123.0(3)
O12 C16 C17 126.0(3)
O11 C16 C17 111.0(3)
C16 C17 H17A 109.5
C16 C17 H17B 109.5
H17A C17 H17B 109.5
C16 C17 H17C 109.5
H17A C17 H17C 109.5
H17B C17 H17C 109.5
O10 C18 O9 124.3(3)
O10 C18 C19 125.9(3)
O9 C18 C19 109.9(3)
C18 C19 H19A 109.5
C18 C19 H19B 109.5
H19A C19 H19B 109.5
C18 C19 H19C 109.5
H19A C19 H19C 109.5
H19B C19 H19C 109.5
O8 C20 O7 123.1(3)
O8 C20 C21 126.5(3)
O7 C20 C21 110.4(3)
C20 C21 H21A 109.5
C20 C21 H21B 109.5
H21A C21 H21B 109.5
C20 C21 H21C 109.5
H21A C21 H21C 109.5
H21B C21 H21C 109.5
O5 C22 C15 106.8(2)
O5 C22 H22A 110.4
C15 C22 H22A 110.4
O5 C22 H22B 110.4
C15 C22 H22B 110.4
H22A C22 H22B 108.6
O6 C23 O5 122.8(3)
O6 C23 C24 126.1(3)
O5 C23 C24 111.2(3)
C23 C24 H24A 109.5
C23 C24 H24B 109.5
H24A C24 H24B 109.5
C23 C24 H24C 109.5
H24A C24 H24C 109.5
H24B C24 H24C 109.5
C26 O13 C35 115.8(2)
C31 O14 H14A 109.5
C35 O16 C39 111.8(2)
C46 O17 C45 117.1(2)
C44 O19 C38 117.7(3)
C42 O21 C37 118.6(3)
C40 O23 C36 118.0(3)
C25 N2 C28 107.9(3)
C25 N2 C33 125.9(3)
C28 N2 C33 126.1(3)
C26 C25 N2 109.2(3)
C26 C25 H25 125.4
N2 C25 H25 125.4
C25 C26 O13 129.5(3)
C25 C26 C27 109.0(3)
O13 C26 C27 121.5(3)
C32 C27 C28 119.2(3)
C32 C27 C26 135.0(3)
C28 C27 C26 105.8(3)
C29 C28 N2 130.1(3)
C29 C28 C27 121.6(3)
N2 C28 C27 108.1(3)
C30 C29 C28 117.4(3)
C30 C29 H29 121.3
C28 C29 H29 121.3
C29 C30 C31 122.2(3)
C29 C30 H30 118.9
C31 C30 H30 118.9
O14 C31 C32 118.4(3)
O14 C31 C30 121.8(3)
C32 C31 C30 119.7(3)
C31 C32 C27 119.7(3)
C31 C32 Br2 118.5(2)
C27 C32 Br2 121.7(2)
O15 C33 N2 120.9(3)
O15 C33 C34 122.9(3)
N2 C33 C34 116.2(3)
C33 C34 H34A 109.5
C33 C34 H34B 109.5
H34A C34 H34B 109.5
C33 C34 H34C 109.5
H34A C34 H34C 109.5
H34B C34 H34C 109.5
O13 C35 O16 108.5(2)
O13 C35 C36 106.4(2)
O16 C35 C36 110.0(2)
O13 C35 H35 110.6
O16 C35 H35 110.6
C36 C35 H35 110.6
O23 C36 C37 108.9(2)
O23 C36 C35 105.6(2)
C37 C36 C35 110.2(2)
O23 C36 H36 110.7
C37 C36 H36 110.7
C35 C36 H36 110.7
O21 C37 C36 110.3(2)
O21 C37 C38 105.5(2)
C36 C37 C38 111.3(2)
O21 C37 H37 109.9
C36 C37 H37 109.9
C38 C37 H37 109.9
O19 C38 C37 106.9(2)
O19 C38 C39 107.8(2)
C37 C38 C39 110.8(2)
O19 C38 H38 110.4
C37 C38 H38 110.4
C39 C38 H38 110.4
O16 C39 C45 107.8(2)
O16 C39 C38 107.8(2)
C45 C39 C38 111.1(3)
O16 C39 H39 110.0
C45 C39 H39 110.0
C38 C39 H39 110.0
O24 C40 O23 122.6(4)
O24 C40 C41 126.4(4)
O23 C40 C41 111.1(4)
C40 C41 H41A 109.5
C40 C41 H41B 109.5
H41A C41 H41B 109.5
C40 C41 H41C 109.5
H41A C41 H41C 109.5
H41B C41 H41C 109.5
O22 C42 O21 123.8(3)
O22 C42 C43 125.7(4)
O21 C42 C43 110.6(3)
C42 C43 H43A 109.5
C42 C43 H43B 109.5
H43A C43 H43B 109.5
C42 C43 H43C 109.5
H43A C43 H43C 109.5
H43B C43 H43C 109.5
O20 C44 O19 123.3(3)
O20 C44 C67 126.7(3)
O19 C44 C67 110.1(3)
O17 C45 C39 110.7(3)
O17 C45 H45A 109.5
C39 C45 H45A 109.5
O17 C45 H45B 109.5
C39 C45 H45B 109.5
H45A C45 H45B 108.1
O18 C46 O17 122.7(3)
O18 C46 C47 125.1(3)
O17 C46 C47 112.3(3)
C46 C47 H47A 109.5
C46 C47 H47B 109.5
H47A C47 H47B 109.5
C46 C47 H47C 109.5
H47A C47 H47C 109.5
H47B C47 H47C 109.5
C44 C67 H67A 109.5
C44 C67 H67B 109.5
H67A C67 H67B 109.5
C44 C67 H67C 109.5
H67A C67 H67C 109.5
H67B C67 H67C 109.5
C4S O1S C1S 112.4(14)
O1S C1S C2S 95.4(13)
O1S C1S H1SA 112.7
C2S C1S H1SA 112.7
O1S C1S H1SB 112.7
C2S C1S H1SB 112.7
H1SA C1S H1SB 110.1
C3S C2S C1S 105.3(14)
C3S C2S H2SA 110.7
C1S C2S H2SA 110.7
C3S C2S H2SB 110.7
C1S C2S H2SB 110.7
H2SA C2S H2SB 108.8
C2S C3S C4S 98.9(14)
C2S C3S H3SA 112.0
C4S C3S H3SA 112.0
C2S C3S H3SB 112.0
C4S C3S H3SB 112.0
H3SA C3S H3SB 109.7
O1S C4S C3S 102.8(13)
O1S C4S H4SA 111.2
C3S C4S H4SA 111.2
O1S C4S H4SB 111.2
C3S C4S H4SB 111.2
H4SA C4S H4SB 109.1
C1T O1T C4T 105.7(6)
O1T C1T C2T 102.7(7)
O1T C1T H1TA 111.2
C2T C1T H1TA 111.2
O1T C1T H1TB 111.2
C2T C1T H1TB 111.2
H1TA C1T H1TB 109.1
C3T C2T C1T 103.7(7)
C3T C2T H2TA 111.0
C1T C2T H2TA 111.0
C3T C2T H2TB 111.0
C1T C2T H2TB 111.0
H2TA C2T H2TB 109.0
C2T C3T C4T 103.8(6)
C2T C3T H3TA 111.0
C4T C3T H3TA 111.0
C2T C3T H3TB 111.0
C4T C3T H3TB 111.0
H3TA C3T H3TB 109.0
O1T C4T C3T 106.3(5)
O1T C4T H4TA 110.5
C3T C4T H4TA 110.5
O1T C4T H4TB 110.5
C3T C4T H4TB 110.5
H4TA C4T H4TB 108.7

loop_
_geom_bond_atom_site_label_1
_geom_bond_atom_site_label_2
_geom_bond_distance
Br1 C8 1.889(3)
O1 C2 1.378(4)
O1 C11 1.399(4)
O2 C7 1.358(4)
O2 H2 0.84
O3 C9 1.205(4)
O4 C11 1.418(4)
O4 C15 1.435(4)
O5 C23 1.349(4)
O5 C22 1.452(3)
O6 C23 1.202(4)
O7 C20 1.359(4)
O7 C14 1.436(3)
O8 C20 1.198(4)
O9 C18 1.362(4)
O9 C13 1.437(3)
O10 C18 1.183(5)
O11 C16 1.367(4)
O11 C12 1.436(3)
O12 C16 1.201(4)
N1 C4 1.399(4)
N1 C9 1.402(4)
N1 C1 1.405(4)
C1 C2 1.347(4)
C1 H1 0.95
C2 C3 1.449(4)
C3 C8 1.397(4)
C3 C4 1.408(4)
C4 C5 1.393(4)
C5 C6 1.372(5)
C5 H5 0.95
C6 C7 1.408(4)
C6 H6 0.95
C7 C8 1.389(4)
C9 C10 1.489(5)
C10 H10A 0.98
C10 H10B 0.98
C10 H10C 0.98
C11 C12 1.521(4)
C11 H11 1.0
C12 C13 1.514(4)
C12 H12 1.0
C13 C14 1.526(4)
C13 H13 1.0
C14 C15 1.527(4)
C14 H14 1.0
C15 C22 1.507(4)
C15 H15 1.0
C16 C17 1.490(5)
C17 H17A 0.98
C17 H17B 0.98
C17 H17C 0.98
C18 C19 1.500(5)
C19 H19A 0.98
C19 H19B 0.98
C19 H19C 0.98
C20 C21 1.495(5)
C21 H21A 0.98
C21 H21B 0.98
C21 H21C 0.98
C22 H22A 0.99
C22 H22B 0.99
C23 C24 1.495(5)
C24 H24A 0.98
C24 H24B 0.98
C24 H24C 0.98
Br2 C32 1.899(3)
O13 C26 1.375(4)
O13 C35 1.398(3)
O14 C31 1.367(4)
O14 H14A 0.84
O15 C33 1.211(4)
O16 C35 1.411(4)
O16 C39 1.438(4)
O17 C46 1.348(4)
O17 C45 1.452(4)
O18 C46 1.203(4)
O19 C44 1.356(4)
O19 C38 1.439(3)
O20 C44 1.199(4)
O21 C42 1.349(4)
O21 C37 1.443(4)
O22 C42 1.196(5)
O23 C40 1.349(4)
O23 C36 1.438(4)
O24 C40 1.183(5)
N2 C25 1.400(4)
N2 C28 1.402(4)
N2 C33 1.403(4)
C25 C26 1.346(5)
C25 H25 0.95
C26 C27 1.444(4)
C27 C32 1.396(4)
C27 C28 1.408(4)
C28 C29 1.394(4)
C29 C30 1.381(5)
C29 H29 0.95
C30 C31 1.399(5)
C30 H30 0.95
C31 C32 1.382(4)
C33 C34 1.503(5)
C34 H34A 0.98
C34 H34B 0.98
C34 H34C 0.98
C35 C36 1.532(4)
C35 H35 1.0
C36 C37 1.514(4)
C36 H36 1.0
C37 C38 1.523(4)
C37 H37 1.0
C38 C39 1.525(4)
C38 H38 1.0
C39 C45 1.513(4)
C39 H39 1.0
C40 C41 1.485(6)
C41 H41A 0.98
C41 H41B 0.98
C41 H41C 0.98
C42 C43 1.496(5)
C43 H43A 0.98
C43 H43B 0.98
C43 H43C 0.98
C44 C67 1.494(4)
C45 H45A 0.99
C45 H45B 0.99
C46 C47 1.478(5)
C47 H47A 0.98
C47 H47B 0.98
C47 H47C 0.98
C67 H67A 0.98
C67 H67B 0.98
C67 H67C 0.98
O1S C4S 1.410(17)
O1S C1S 1.418(16)
C1S C2S 1.459(17)
C1S H1SA 0.99
C1S H1SB 0.99
C2S C3S 1.448(19)
C2S H2SA 0.99
C2S H2SB 0.99
C3S C4S 1.532(19)
C3S H3SA 0.99
C3S H3SB 0.99
C4S H4SA 0.99
C4S H4SB 0.99
O1T C1T 1.407(9)
O1T C4T 1.409(8)
C1T C2T 1.522(11)
C1T H1TA 0.99
C1T H1TB 0.99
C2T C3T 1.495(11)
C2T H2TA 0.99
C2T H2TB 0.99
C3T C4T 1.515(9)
C3T H3TA 0.99
C3T H3TB 0.99
C4T H4TA 0.99
C4T H4TB 0.99
